data_7133939
loop_
_publ_author_name
'Yang, Haitao'
'Pan, Yu'
'Tian, Yijing'
'Yu, Kaili'
'Bai, Yifeng'
'Jiang, Yonggang'
'Zhang, Hongbin'
'Deng, Guogang'
'Yang, Xiaodong'

_publ_section_title
;
 Intramolecular cyclization of <i>N</i>-aryl amides for the synthesis of
 3-amino oxindoles.
;
_journal_issue 95
_journal_name_full 'Chemical communications (Cambridge, England)'
_journal_page_first 14125
_journal_page_last 14128
_journal_paper_doi 10.1039/d4cc05259e
_journal_volume 60
_journal_year 2024
_chemical_formula_moiety 'C24 H20 N2 O'
_chemical_formula_sum 'C24 H20 N2 O'
_chemical_formula_weight 352.42
_space_group_crystal_system monoclinic
_space_group_IT_number 14
_space_group_name_Hall '-P 2ybc'
_space_group_name_H-M_alt 'P 1 21/c 1'
_atom_sites_solution_hydrogens geom
_atom_sites_solution_primary direct
_audit_creation_date 2023-12-21
_audit_creation_method
;
FinalCif V88 by Daniel Kratzert, Freiburg 2023,
https://github.com/dkratzert/FinalCif
;
_audit_update_record
;
2024-06-21 deposited with the CCDC.	2024-11-04 downloaded from the CCDC.
;
_cell_angle_alpha 90
_cell_angle_beta 112.123(2)
_cell_angle_gamma 90
_cell_formula_units_Z 8
_cell_length_a 23.0317(8)
_cell_length_b 9.3673(4)
_cell_length_c 18.4944(9)
_cell_measurement_reflns_used 7357
_cell_measurement_temperature 100.00
_cell_measurement_theta_max 27.97
_cell_measurement_theta_min 2.37
_cell_volume 3696.3(3)
_computing_cell_refinement 'SAINT V8.40B'
_computing_data_reduction 'SAINT V8.40B'
_computing_molecular_graphics 'Olex2 1.5 (Dolomanov et al., 2009)'
_computing_publication_material 'Olex2 1.5 (Dolomanov et al., 2009)'
_computing_structure_refinement 'SHELXL 2018/3 (Sheldrick, 2015)'
_computing_structure_solution 'SHELXT 2018/2 (Sheldrick, 2018)'
_diffrn_ambient_environment N~2~
_diffrn_ambient_temperature 100.00
_diffrn_detector CPAD
_diffrn_detector_area_resol_mean 7.41
_diffrn_detector_type 'Bruker PHOTON'
_diffrn_measured_fraction_theta_full 0.999
_diffrn_measured_fraction_theta_max 0.999
_diffrn_measurement_device 'three-circle diffractometer'
_diffrn_measurement_device_type 'Bruker D8 VENTURE dual wavelength Mo/Cu'
_diffrn_measurement_method '\w and \f scans'
_diffrn_measurement_specimen_support 'MiTeGen micromount'
_diffrn_radiation_monochromator 'mirror optics'
_diffrn_radiation_probe x-ray
_diffrn_radiation_type MoK\a
_diffrn_radiation_wavelength 0.71073
_diffrn_reflns_av_R_equivalents 0.1079
_diffrn_reflns_av_unetI/netI 0.0814
_diffrn_reflns_Laue_measured_fraction_full 0.999
_diffrn_reflns_Laue_measured_fraction_max 0.999
_diffrn_reflns_limit_h_max 30
_diffrn_reflns_limit_h_min -30
_diffrn_reflns_limit_k_max 12
_diffrn_reflns_limit_k_min -12
_diffrn_reflns_limit_l_max 24
_diffrn_reflns_limit_l_min -24
_diffrn_reflns_number 48869
_diffrn_reflns_point_group_measured_fraction_full 0.999
_diffrn_reflns_point_group_measured_fraction_max 0.999
_diffrn_reflns_theta_full 25.242
_diffrn_reflns_theta_max 28.325
_diffrn_reflns_theta_min 2.203
_diffrn_source 'microfocus sealed X-ray tube'
_diffrn_source_current 1.4
_diffrn_source_power 0.07
_diffrn_source_type 'Incoatec I\ms'
_diffrn_source_voltage 50.0
_diffrn_standards_number 0
_exptl_absorpt_coefficient_mu 0.078
_exptl_absorpt_correction_T_max 0.7457
_exptl_absorpt_correction_T_min 0.7012
_exptl_absorpt_correction_type multi-scan
_exptl_absorpt_process_details
;
SADABS-2016/2 (Bruker,2016/2) was used for absorption correction.
wR2(int) was 0.1403 before and 0.0737 after correction.
The Ratio of minimum to maximum transmission is 0.9403.
The \l/2 correction factor is Not present.
;
_exptl_crystal_colour pink
_exptl_crystal_colour_primary pink
_exptl_crystal_density_diffrn 1.267
_exptl_crystal_description block
_exptl_crystal_F_000 1488
_exptl_crystal_size_max 0.21
_exptl_crystal_size_mid 0.18
_exptl_crystal_size_min 0.16
_refine_diff_density_max 0.265
_refine_diff_density_min -0.343
_refine_diff_density_rms 0.060
_refine_ls_extinction_method none
_refine_ls_goodness_of_fit_ref 1.103
_refine_ls_hydrogen_treatment constr
_refine_ls_matrix_type full
_refine_ls_number_parameters 487
_refine_ls_number_reflns 9205
_refine_ls_number_restraints 0
_refine_ls_restrained_S_all 1.103
_refine_ls_R_factor_all 0.1385
_refine_ls_R_factor_gt 0.0777
_refine_ls_shift/su_max 0.000
_refine_ls_shift/su_mean 0.000
_refine_ls_structure_factor_coef Fsqd
_refine_ls_weighting_details 'w=1/[\s^2^(Fo^2^)+(0.0283P)^2^+3.1259P] where P=(Fo^2^+2Fc^2^)/3'
_refine_ls_weighting_scheme calc
_refine_ls_wR_factor_gt 0.1240
_refine_ls_wR_factor_ref 0.1462
_reflns_Friedel_coverage 0.000
_reflns_number_gt 5850
_reflns_number_total 9205
_reflns_threshold_expression 'I > 2\s(I)'
_cod_data_source_file d4cc05259e2.cif
_cod_data_source_block 1
_cod_depositor_comments 'Adding full bibliography for 7133939.cif.'
_cod_original_sg_symbol_H-M 'P 21/c'
_cod_database_code 7133939
_shelx_shelxl_version_number 2018/3
_olex2_refinement_description
;
1. Fixed Uiso
 At 1.2 times of:
  All C(H) groups, All C(H,H) groups
2.a Ternary CH refined with riding coordinates:
 C3(H3), C5(H5), C27(H27), C34(H34)
2.b Secondary CH2 refined with riding coordinates:
 C1(H1A,H1B), C2(H2A,H2B), C25(H25A,H25B), C26(H26A,H26B)
2.c Aromatic/amide H refined with riding coordinates:
 C8(H8), C9(H9), C10(H10), C11(H11), C14(H14), C15(H15), C16(H16), C17(H17),
 C18(H18), C20(H20), C21(H21), C22(H22), C23(H23), C24(H24), C29(H29), C30(H30),
  C31(H31), C32(H32), C38(H38), C39(H39), C40(H40), C41(H41), C42(H42),
 C44(H44), C45(H45), C46(H46), C47(H47), C48(H48)
;
_olex2_submission_special_instructions 'No special instructions were received'
_shelx_space_group_comment
;
The symmetry employed for this shelxl refinement is uniquely defined
by the following loop, which should always be used as a source of
symmetry information in preference to the above space-group names.
They are only intended as comments.
;
_shelx_estimated_absorpt_t_min 0.984
_shelx_estimated_absorpt_t_max 0.988
_olex2_diffrn_ambient_temperature_device 'Oxford Cryostream 800'

loop_
_space_group_symop_operation_xyz
'x, y, z'
'-x, y+1/2, -z+1/2'
'-x, -y, -z'
'x, -y-1/2, z-1/2'

loop_
_atom_site_label
_atom_site_type_symbol
_atom_site_fract_x
_atom_site_fract_y
_atom_site_fract_z
_atom_site_U_iso_or_equiv
_atom_site_adp_type
_atom_site_occupancy
_atom_site_site_symmetry_order
_atom_site_calc_flag
_atom_site_refinement_flags_posn
_atom_site_refinement_flags_adp
_atom_site_refinement_flags_occupancy
_atom_site_disorder_assembly
_atom_site_disorder_group
O1 O 0.10565(8) 0.60286(17) 0.15076(11) 0.0259(4) Uani 1 1 d . . . . .
N1 N 0.04912(8) 0.74695(19) 0.20141(12) 0.0195(4) Uani 1 1 d . . . . .
N2 N 0.15046(9) 0.49248(19) 0.31327(12) 0.0202(4) Uani 1 1 d . . . . .
C1 C -0.01361(14) 0.9448(3) 0.11501(17) 0.0344(7) Uani 1 1 d . . . . .
H1A H -0.057720 0.972315 0.085338 0.041 Uiso 1 1 calc R U . . .
H1B H 0.010396 1.012214 0.156787 0.041 Uiso 1 1 calc R U . . .
C2 C 0.02081(13) 0.8692(3) 0.07176(17) 0.0309(6) Uani 1 1 d . . . . .
H2A H 0.065987 0.890119 0.086909 0.037 Uiso 1 1 calc R U . . .
H2B H -0.002124 0.850223 0.015466 0.037 Uiso 1 1 calc R U . . .
C3 C 0.00104(11) 0.7885(3) 0.12876(15) 0.0234(5) Uani 1 1 d . . . . .
H3 H -0.034960 0.721106 0.106090 0.028 Uiso 1 1 calc R U . . .
C4 C 0.09799(10) 0.6581(2) 0.20594(15) 0.0202(5) Uani 1 1 d . . . . .
C5 C 0.14032(10) 0.6425(2) 0.29222(15) 0.0200(5) Uani 1 1 d . . . . .
H5 H 0.181253 0.691848 0.303197 0.024 Uiso 1 1 calc R U . . .
C6 C 0.10314(10) 0.7182(2) 0.33307(15) 0.0187(5) Uani 1 1 d . . . . .
C7 C 0.05021(10) 0.7789(2) 0.27663(14) 0.0183(5) Uani 1 1 d . . . . .
C8 C 0.00724(11) 0.8564(2) 0.29653(15) 0.0218(5) Uani 1 1 d . . . . .
H8 H -0.029119 0.896338 0.257814 0.026 Uiso 1 1 calc R U . . .
C9 C 0.01964(11) 0.8732(2) 0.37593(15) 0.0230(5) Uani 1 1 d . . . . .
H9 H -0.008796 0.926444 0.391499 0.028 Uiso 1 1 calc R U . . .
C10 C 0.07239(11) 0.8143(2) 0.43269(15) 0.0238(5) Uani 1 1 d . . . . .
H10 H 0.079729 0.827759 0.486340 0.029 Uiso 1 1 calc R U . . .
C11 C 0.11488(11) 0.7351(2) 0.41120(15) 0.0211(5) Uani 1 1 d . . . . .
H11 H 0.151018 0.693938 0.449717 0.025 Uiso 1 1 calc R U . . .
C12 C 0.20625(10) 0.4411(2) 0.33960(13) 0.0164(5) Uani 1 1 d . . . . .
C13 C 0.26440(10) 0.5268(2) 0.35269(14) 0.0175(5) Uani 1 1 d . . . . .
C14 C 0.29138(11) 0.5249(3) 0.29693(15) 0.0254(6) Uani 1 1 d . . . . .
H14 H 0.273704 0.467000 0.251728 0.030 Uiso 1 1 calc R U . . .
C15 C 0.34390(12) 0.6069(3) 0.30687(17) 0.0327(6) Uani 1 1 d . . . . .
H15 H 0.362046 0.605652 0.268477 0.039 Uiso 1 1 calc R U . . .
C16 C 0.36977(12) 0.6906(3) 0.37276(17) 0.0325(7) Uani 1 1 d . . . . .
H16 H 0.405507 0.747635 0.379369 0.039 Uiso 1 1 calc R U . . .
C17 C 0.34384(12) 0.6916(3) 0.42929(17) 0.0297(6) Uani 1 1 d . . . . .
H17 H 0.362097 0.748391 0.474839 0.036 Uiso 1 1 calc R U . . .
C18 C 0.29120(11) 0.6097(2) 0.41934(15) 0.0231(5) Uani 1 1 d . . . . .
H18 H 0.273465 0.610286 0.458131 0.028 Uiso 1 1 calc R U . . .
C19 C 0.21329(10) 0.2858(2) 0.35748(14) 0.0174(5) Uani 1 1 d . . . . .
C20 C 0.27161(10) 0.2199(2) 0.38299(14) 0.0190(5) Uani 1 1 d . . . . .
H20 H 0.307978 0.274987 0.390008 0.023 Uiso 1 1 calc R U . . .
C21 C 0.27724(11) 0.0741(2) 0.39836(15) 0.0222(5) Uani 1 1 d . . . . .
H21 H 0.317238 0.029724 0.415153 0.027 Uiso 1 1 calc R U . . .
C22 C 0.22444(11) -0.0061(2) 0.38912(14) 0.0222(5) Uani 1 1 d . . . . .
H22 H 0.228313 -0.105389 0.400388 0.027 Uiso 1 1 calc R U . . .
C23 C 0.16609(11) 0.0580(2) 0.36352(15) 0.0248(6) Uani 1 1 d . . . . .
H23 H 0.129848 0.002595 0.356679 0.030 Uiso 1 1 calc R U . . .
C24 C 0.16053(11) 0.2030(2) 0.34786(15) 0.0216(5) Uani 1 1 d . . . . .
H24 H 0.120345 0.246536 0.330366 0.026 Uiso 1 1 calc R U . . .
O2 O 0.60812(8) 0.63554(17) 0.15490(11) 0.0270(4) Uani 1 1 d . . . . .
N3 N 0.65260(9) 0.53057(19) 0.31703(12) 0.0220(5) Uani 1 1 d . . . . .
N4 N 0.54857(9) 0.7760(2) 0.20298(12) 0.0203(4) Uani 1 1 d . . . . .
C25 C 0.51538(12) 0.8764(2) 0.06809(15) 0.0255(6) Uani 1 1 d . . . . .
H25A H 0.491709 0.847946 0.013272 0.031 Uiso 1 1 calc R U . . .
H25B H 0.560001 0.900016 0.080492 0.031 Uiso 1 1 calc R U . . .
C26 C 0.48107(12) 0.9593(3) 0.10915(16) 0.0268(6) Uani 1 1 d . . . . .
H26A H 0.436312 0.981534 0.079618 0.032 Uiso 1 1 calc R U . . .
H26B H 0.504629 1.033622 0.146862 0.032 Uiso 1 1 calc R U . . .
C27 C 0.49865(10) 0.8058(2) 0.13025(15) 0.0214(5) Uani 1 1 d . . . . .
H27 H 0.463705 0.734752 0.112192 0.026 Uiso 1 1 calc R U . . .
C28 C 0.54860(10) 0.8087(2) 0.27773(15) 0.0199(5) Uani 1 1 d . . . . .
C29 C 0.50384(11) 0.8816(2) 0.29653(15) 0.0228(5) Uani 1 1 d . . . . .
H29 H 0.467264 0.919341 0.257171 0.027 Uiso 1 1 calc R U . . .
C30 C 0.51464(11) 0.8975(2) 0.37554(15) 0.0237(5) Uani 1 1 d . . . . .
H30 H 0.484985 0.948050 0.390149 0.028 Uiso 1 1 calc R U . . .
C31 C 0.56772(12) 0.8412(2) 0.43346(16) 0.0255(6) Uani 1 1 d . . . . .
H31 H 0.573810 0.852721 0.486867 0.031 Uiso 1 1 calc R U . . .
C32 C 0.61213(11) 0.7676(2) 0.41303(15) 0.0235(5) Uani 1 1 d . . . . .
H32 H 0.648489 0.728594 0.452202 0.028 Uiso 1 1 calc R U . . .
C33 C 0.60233(10) 0.7525(2) 0.33515(15) 0.0203(5) Uani 1 1 d . . . . .
C34 C 0.64111(10) 0.6803(2) 0.29584(15) 0.0211(5) Uani 1 1 d . . . . .
H34 H 0.681482 0.732394 0.307094 0.025 Uiso 1 1 calc R U . . .
C35 C 0.59926(10) 0.6912(2) 0.20903(15) 0.0209(5) Uani 1 1 d . . . . .
C36 C 0.70863(10) 0.4840(2) 0.35049(14) 0.0176(5) Uani 1 1 d . . . . .
C37 C 0.76651(10) 0.5746(2) 0.37280(14) 0.0171(5) Uani 1 1 d . . . . .
C38 C 0.79628(12) 0.6029(3) 0.32193(16) 0.0375(7) Uani 1 1 d . . . . .
H38 H 0.781596 0.560333 0.271601 0.045 Uiso 1 1 calc R U . . .
C39 C 0.84799(13) 0.6941(4) 0.34478(18) 0.0464(8) Uani 1 1 d . . . . .
H39 H 0.868379 0.712794 0.309672 0.056 Uiso 1 1 calc R U . . .
C40 C 0.86971(12) 0.7567(3) 0.41644(17) 0.0332(7) Uani 1 1 d . . . . .
H40 H 0.904682 0.819390 0.431044 0.040 Uiso 1 1 calc R U . . .
C41 C 0.84085(12) 0.7288(3) 0.46697(18) 0.0369(7) Uani 1 1 d . . . . .
H41 H 0.855876 0.771766 0.517191 0.044 Uiso 1 1 calc R U . . .
C42 C 0.78949(11) 0.6376(3) 0.44547(16) 0.0290(6) Uani 1 1 d . . . . .
H42 H 0.769947 0.618361 0.481420 0.035 Uiso 1 1 calc R U . . .
C43 C 0.71609(10) 0.3297(2) 0.37183(14) 0.0176(5) Uani 1 1 d . . . . .
C44 C 0.66546(11) 0.2552(2) 0.37739(15) 0.0230(5) Uani 1 1 d . . . . .
H44 H 0.627078 0.303651 0.368162 0.028 Uiso 1 1 calc R U . . .
C45 C 0.67061(11) 0.1114(2) 0.39623(15) 0.0253(6) Uani 1 1 d . . . . .
H45 H 0.635858 0.061537 0.399778 0.030 Uiso 1 1 calc R U . . .
C46 C 0.72659(11) 0.0403(2) 0.40991(14) 0.0232(5) Uani 1 1 d . . . . .
H46 H 0.730268 -0.058048 0.423337 0.028 Uiso 1 1 calc R U . . .
C47 C 0.77711(11) 0.1123(2) 0.40405(15) 0.0230(5) Uani 1 1 d . . . . .
H47 H 0.815116 0.062916 0.412371 0.028 Uiso 1 1 calc R U . . .
C48 C 0.77217(10) 0.2571(2) 0.38596(14) 0.0209(5) Uani 1 1 d . . . . .
H48 H 0.807231 0.306823 0.383222 0.025 Uiso 1 1 calc R U . . .

loop_
_atom_site_aniso_label
_atom_site_aniso_U_11
_atom_site_aniso_U_22
_atom_site_aniso_U_33
_atom_site_aniso_U_23
_atom_site_aniso_U_13
_atom_site_aniso_U_12
O1 0.0247(9) 0.0252(9) 0.0304(11) -0.0022(8) 0.0135(8) 0.0032(7)
N1 0.0161(9) 0.0198(9) 0.0221(12) 0.0011(8) 0.0067(9) 0.0028(8)
N2 0.0173(10) 0.0154(9) 0.0271(12) 0.0018(8) 0.0076(9) 0.0019(8)
C1 0.0438(16) 0.0281(14) 0.0321(17) 0.0057(12) 0.0154(14) 0.0155(12)
C2 0.0366(15) 0.0298(14) 0.0290(16) 0.0049(11) 0.0155(13) 0.0089(12)
C3 0.0209(12) 0.0248(12) 0.0225(14) 0.0041(10) 0.0061(11) 0.0061(10)
C4 0.0164(11) 0.0162(11) 0.0287(15) 0.0013(10) 0.0095(11) -0.0009(9)
C5 0.0155(11) 0.0140(10) 0.0296(15) 0.0025(9) 0.0074(11) -0.0003(9)
C6 0.0154(11) 0.0129(10) 0.0264(14) 0.0022(9) 0.0064(10) -0.0026(9)
C7 0.0171(11) 0.0147(10) 0.0241(14) 0.0010(9) 0.0088(10) -0.0031(9)
C8 0.0170(11) 0.0200(11) 0.0287(15) 0.0004(10) 0.0089(11) -0.0016(9)
C9 0.0223(12) 0.0206(12) 0.0299(16) 0.0004(10) 0.0144(12) -0.0026(10)
C10 0.0280(13) 0.0215(12) 0.0239(15) 0.0018(10) 0.0121(12) -0.0059(10)
C11 0.0197(12) 0.0167(11) 0.0246(14) 0.0026(10) 0.0057(11) -0.0022(9)
C12 0.0157(11) 0.0174(11) 0.0166(13) 0.0003(9) 0.0067(10) -0.0007(9)
C13 0.0136(10) 0.0181(11) 0.0196(13) 0.0050(9) 0.0050(10) 0.0036(9)
C14 0.0207(12) 0.0321(13) 0.0243(15) 0.0032(11) 0.0093(11) -0.0005(10)
C15 0.0220(13) 0.0454(16) 0.0322(17) 0.0120(13) 0.0118(12) -0.0025(12)
C16 0.0185(13) 0.0318(14) 0.0451(19) 0.0119(13) 0.0097(13) -0.0051(11)
C17 0.0227(13) 0.0253(13) 0.0342(17) -0.0018(11) 0.0028(12) -0.0022(11)
C18 0.0197(12) 0.0257(12) 0.0243(15) -0.0001(10) 0.0088(11) -0.0008(10)
C19 0.0201(11) 0.0162(11) 0.0164(13) 0.0008(9) 0.0074(10) 0.0007(9)
C20 0.0177(11) 0.0181(11) 0.0213(14) 0.0008(9) 0.0074(10) -0.0009(9)
C21 0.0221(12) 0.0202(11) 0.0238(14) 0.0030(10) 0.0080(11) 0.0047(10)
C22 0.0264(13) 0.0165(11) 0.0231(14) 0.0024(10) 0.0085(11) 0.0018(10)
C23 0.0235(13) 0.0206(12) 0.0307(16) 0.0015(10) 0.0107(12) -0.0045(10)
C24 0.0172(11) 0.0211(11) 0.0278(15) 0.0028(10) 0.0099(11) 0.0003(9)
O2 0.0237(9) 0.0281(9) 0.0334(11) 0.0002(8) 0.0157(9) 0.0048(7)
N3 0.0173(10) 0.0174(10) 0.0295(13) 0.0033(8) 0.0066(9) 0.0004(8)
N4 0.0160(10) 0.0239(10) 0.0215(12) 0.0021(8) 0.0077(9) 0.0031(8)
C25 0.0260(13) 0.0276(13) 0.0231(15) 0.0033(11) 0.0096(11) 0.0039(11)
C26 0.0259(13) 0.0233(12) 0.0296(16) 0.0046(11) 0.0088(12) 0.0060(10)
C27 0.0167(11) 0.0226(12) 0.0246(14) 0.0023(10) 0.0075(11) 0.0024(9)
C28 0.0165(11) 0.0161(11) 0.0276(15) 0.0019(10) 0.0088(11) -0.0028(9)
C29 0.0180(12) 0.0213(12) 0.0294(15) 0.0016(10) 0.0093(11) 0.0008(10)
C30 0.0219(12) 0.0205(12) 0.0327(16) -0.0006(10) 0.0149(12) -0.0036(10)
C31 0.0293(14) 0.0219(12) 0.0262(15) 0.0015(10) 0.0113(12) -0.0085(10)
C32 0.0185(12) 0.0190(11) 0.0296(15) 0.0036(10) 0.0051(11) -0.0044(9)
C33 0.0174(11) 0.0147(10) 0.0273(15) 0.0019(10) 0.0067(11) -0.0029(9)
C34 0.0126(11) 0.0202(11) 0.0282(15) 0.0036(10) 0.0051(10) -0.0002(9)
C35 0.0159(11) 0.0154(11) 0.0332(16) 0.0025(10) 0.0111(11) 0.0000(9)
C36 0.0176(11) 0.0199(11) 0.0161(13) -0.0008(9) 0.0073(10) -0.0008(9)
C37 0.0131(11) 0.0175(11) 0.0186(13) 0.0043(9) 0.0037(10) 0.0021(9)
C38 0.0258(14) 0.069(2) 0.0169(15) -0.0021(14) 0.0068(12) -0.0157(14)
C39 0.0291(15) 0.082(2) 0.0275(18) 0.0147(16) 0.0100(14) -0.0196(15)
C40 0.0194(13) 0.0357(15) 0.0377(18) 0.0073(13) 0.0030(12) -0.0090(11)
C41 0.0267(14) 0.0480(17) 0.0352(18) -0.0172(14) 0.0108(13) -0.0098(13)
C42 0.0230(13) 0.0399(15) 0.0275(16) -0.0079(12) 0.0133(12) -0.0079(11)
C43 0.0163(11) 0.0200(11) 0.0146(13) 0.0005(9) 0.0039(10) 0.0000(9)
C44 0.0200(12) 0.0223(12) 0.0275(15) 0.0005(10) 0.0099(11) 0.0023(10)
C45 0.0231(12) 0.0239(12) 0.0311(16) 0.0030(11) 0.0127(12) -0.0028(10)
C46 0.0288(13) 0.0178(11) 0.0219(14) 0.0025(10) 0.0085(11) 0.0018(10)
C47 0.0199(12) 0.0249(12) 0.0223(14) -0.0010(10) 0.0059(11) 0.0026(10)
C48 0.0167(11) 0.0222(12) 0.0231(14) 0.0007(10) 0.0066(10) -0.0017(9)

loop_
_atom_type_symbol
_atom_type_description
_atom_type_scat_dispersion_real
_atom_type_scat_dispersion_imag
_atom_type_scat_source
C C 0.0033 0.0016 'International Tables Vol C Tables 4.2.6.8 and 6.1.1.4'
H H 0.0000 0.0000 'International Tables Vol C Tables 4.2.6.8 and 6.1.1.4'
N N 0.0061 0.0033 'International Tables Vol C Tables 4.2.6.8 and 6.1.1.4'
O O 0.0106 0.0060 'International Tables Vol C Tables 4.2.6.8 and 6.1.1.4'

loop_
_geom_angle_atom_site_label_1
_geom_angle_atom_site_label_2
_geom_angle_atom_site_label_3
_geom_angle
_geom_angle_site_symmetry_1
_geom_angle_site_symmetry_3
_geom_angle_publ_flag
C4 N1 C3 123.1(2) . . ?
C4 N1 C7 110.91(19) . . ?
C7 N1 C3 125.79(18) . . ?
C12 N2 C5 120.04(19) . . ?
H1A C1 H1B 114.9 . . ?
C2 C1 H1A 117.8 . . ?
C2 C1 H1B 117.8 . . ?
C2 C1 C3 59.99(16) . . ?
C3 C1 H1A 117.8 . . ?
C3 C1 H1B 117.8 . . ?
C1 C2 H2A 117.8 . . ?
C1 C2 H2B 117.8 . . ?
C1 C2 C3 60.10(16) . . ?
H2A C2 H2B 114.9 . . ?
C3 C2 H2A 117.8 . . ?
C3 C2 H2B 117.8 . . ?
N1 C3 C1 117.9(2) . . ?
N1 C3 C2 117.6(2) . . ?
N1 C3 H3 116.5 . . ?
C1 C3 H3 116.5 . . ?
C2 C3 C1 59.91(16) . . ?
C2 C3 H3 116.5 . . ?
O1 C4 N1 125.5(2) . . ?
O1 C4 C5 126.7(2) . . ?
N1 C4 C5 107.8(2) . . ?
N2 C5 C4 110.27(19) . . ?
N2 C5 H5 110.4 . . ?
N2 C5 C6 112.53(19) . . ?
C4 C5 H5 110.4 . . ?
C6 C5 C4 102.55(18) . . ?
C6 C5 H5 110.4 . . ?
C7 C6 C5 108.5(2) . . ?
C11 C6 C5 130.8(2) . . ?
C11 C6 C7 120.7(2) . . ?
C6 C7 N1 109.70(19) . . ?
C8 C7 N1 128.5(2) . . ?
C8 C7 C6 121.8(2) . . ?
C7 C8 H8 121.4 . . ?
C7 C8 C9 117.1(2) . . ?
C9 C8 H8 121.4 . . ?
C8 C9 H9 119.1 . . ?
C10 C9 C8 121.7(2) . . ?
C10 C9 H9 119.1 . . ?
C9 C10 H10 119.9 . . ?
C9 C10 C11 120.2(2) . . ?
C11 C10 H10 119.9 . . ?
C6 C11 C10 118.5(2) . . ?
C6 C11 H11 120.7 . . ?
C10 C11 H11 120.7 . . ?
N2 C12 C13 124.47(19) . . ?
N2 C12 C19 117.41(19) . . ?
C19 C12 C13 118.12(18) . . ?
C14 C13 C12 119.6(2) . . ?
C18 C13 C12 120.9(2) . . ?
C18 C13 C14 119.5(2) . . ?
C13 C14 H14 119.8 . . ?
C15 C14 C13 120.4(3) . . ?
C15 C14 H14 119.8 . . ?
C14 C15 H15 120.1 . . ?
C16 C15 C14 119.8(3) . . ?
C16 C15 H15 120.1 . . ?
C15 C16 H16 119.9 . . ?
C15 C16 C17 120.3(2) . . ?
C17 C16 H16 119.8 . . ?
C16 C17 H17 120.0 . . ?
C16 C17 C18 120.0(3) . . ?
C18 C17 H17 120.0 . . ?
C13 C18 H18 120.0 . . ?
C17 C18 C13 120.1(2) . . ?
C17 C18 H18 120.0 . . ?
C20 C19 C12 121.4(2) . . ?
C20 C19 C24 118.7(2) . . ?
C24 C19 C12 119.9(2) . . ?
C19 C20 H20 119.7 . . ?
C19 C20 C21 120.6(2) . . ?
C21 C20 H20 119.7 . . ?
C20 C21 H21 120.1 . . ?
C22 C21 C20 119.9(2) . . ?
C22 C21 H21 120.1 . . ?
C21 C22 H22 119.9 . . ?
C23 C22 C21 120.1(2) . . ?
C23 C22 H22 119.9 . . ?
C22 C23 H23 120.0 . . ?
C22 C23 C24 119.9(2) . . ?
C24 C23 H23 120.0 . . ?
C19 C24 H24 119.6 . . ?
C23 C24 C19 120.8(2) . . ?
C23 C24 H24 119.6 . . ?
C36 N3 C34 120.50(19) . . ?
C28 N4 C27 125.53(18) . . ?
C35 N4 C27 123.0(2) . . ?
C35 N4 C28 110.8(2) . . ?
H25A C25 H25B 114.9 . . ?
C26 C25 H25A 117.7 . . ?
C26 C25 H25B 117.7 . . ?
C27 C25 H25A 117.7 . . ?
C27 C25 H25B 117.7 . . ?
C27 C25 C26 60.25(16) . . ?
C25 C26 H26A 117.8 . . ?
C25 C26 H26B 117.8 . . ?
C25 C26 C27 59.72(15) . . ?
H26A C26 H26B 114.9 . . ?
C27 C26 H26A 117.8 . . ?
C27 C26 H26B 117.8 . . ?
N4 C27 C25 117.4(2) . . ?
N4 C27 C26 118.2(2) . . ?
N4 C27 H27 116.4 . . ?
C25 C27 C26 60.04(16) . . ?
C25 C27 H27 116.4 . . ?
C26 C27 H27 116.4 . . ?
C29 C28 N4 128.7(2) . . ?
C29 C28 C33 121.7(2) . . ?
C33 C28 N4 109.6(2) . . ?
C28 C29 H29 121.3 . . ?
C28 C29 C30 117.4(2) . . ?
C30 C29 H29 121.3 . . ?
C29 C30 H30 119.2 . . ?
C31 C30 C29 121.6(2) . . ?
C31 C30 H30 119.2 . . ?
C30 C31 H31 120.0 . . ?
C30 C31 C32 119.9(2) . . ?
C32 C31 H31 120.0 . . ?
C31 C32 H32 120.5 . . ?
C33 C32 C31 119.0(2) . . ?
C33 C32 H32 120.5 . . ?
C28 C33 C34 108.6(2) . . ?
C32 C33 C28 120.4(2) . . ?
C32 C33 C34 131.0(2) . . ?
N3 C34 C33 112.56(19) . . ?
N3 C34 H34 110.7 . . ?
N3 C34 C35 108.97(19) . . ?
C33 C34 H34 110.7 . . ?
C33 C34 C35 102.83(18) . . ?
C35 C34 H34 110.7 . . ?
O2 C35 N4 125.5(2) . . ?
O2 C35 C34 126.9(2) . . ?
N4 C35 C34 107.6(2) . . ?
N3 C36 C37 124.7(2) . . ?
N3 C36 C43 117.0(2) . . ?
C43 C36 C37 118.26(19) . . ?
C38 C37 C36 122.5(2) . . ?
C42 C37 C36 119.0(2) . . ?
C42 C37 C38 118.4(2) . . ?
C37 C38 H38 120.1 . . ?
C37 C38 C39 119.8(3) . . ?
C39 C38 H38 120.1 . . ?
C38 C39 H39 119.4 . . ?
C40 C39 C38 121.2(3) . . ?
C40 C39 H39 119.4 . . ?
C39 C40 H40 120.3 . . ?
C39 C40 C41 119.4(3) . . ?
C41 C40 H40 120.3 . . ?
C40 C41 H41 119.8 . . ?
C40 C41 C42 120.3(3) . . ?
C42 C41 H41 119.8 . . ?
C37 C42 C41 121.0(2) . . ?
C37 C42 H42 119.5 . . ?
C41 C42 H42 119.5 . . ?
C44 C43 C36 119.2(2) . . ?
C48 C43 C36 121.9(2) . . ?
C48 C43 C44 118.9(2) . . ?
C43 C44 H44 119.7 . . ?
C45 C44 C43 120.6(2) . . ?
C45 C44 H44 119.7 . . ?
C44 C45 H45 120.1 . . ?
C44 C45 C46 119.9(2) . . ?
C46 C45 H45 120.1 . . ?
C45 C46 H46 119.9 . . ?
C47 C46 C45 120.2(2) . . ?
C47 C46 H46 119.9 . . ?
C46 C47 H47 120.0 . . ?
C46 C47 C48 119.9(2) . . ?
C48 C47 H47 120.0 . . ?
C43 C48 H48 119.8 . . ?
C47 C48 C43 120.4(2) . . ?
C47 C48 H48 119.8 . . ?

loop_
_geom_bond_atom_site_label_1
_geom_bond_atom_site_label_2
_geom_bond_distance
_geom_bond_site_symmetry_2
_geom_bond_publ_flag
O1 C4 1.215(3) . ?
N1 C3 1.436(3) . ?
N1 C4 1.377(3) . ?
N1 C7 1.414(3) . ?
N2 C5 1.453(3) . ?
N2 C12 1.284(3) . ?
C1 H1A 0.9900 . ?
C1 H1B 0.9900 . ?
C1 C2 1.499(4) . ?
C1 C3 1.502(3) . ?
C2 H2A 0.9900 . ?
C2 H2B 0.9900 . ?
C2 C3 1.500(3) . ?
C3 H3 1.0000 . ?
C4 C5 1.532(3) . ?
C5 H5 1.0000 . ?
C5 C6 1.515(3) . ?
C6 C7 1.393(3) . ?
C6 C11 1.375(3) . ?
C7 C8 1.384(3) . ?
C8 H8 0.9500 . ?
C8 C9 1.395(3) . ?
C9 H9 0.9500 . ?
C9 C10 1.386(3) . ?
C10 H10 0.9500 . ?
C10 C11 1.400(3) . ?
C11 H11 0.9500 . ?
C12 C13 1.500(3) . ?
C12 C19 1.487(3) . ?
C13 C14 1.390(3) . ?
C13 C18 1.389(3) . ?
C14 H14 0.9500 . ?
C14 C15 1.386(3) . ?
C15 H15 0.9500 . ?
C15 C16 1.381(4) . ?
C16 H16 0.9500 . ?
C16 C17 1.386(4) . ?
C17 H17 0.9500 . ?
C17 C18 1.387(3) . ?
C18 H18 0.9500 . ?
C19 C20 1.389(3) . ?
C19 C24 1.396(3) . ?
C20 H20 0.9500 . ?
C20 C21 1.391(3) . ?
C21 H21 0.9500 . ?
C21 C22 1.384(3) . ?
C22 H22 0.9500 . ?
C22 C23 1.383(3) . ?
C23 H23 0.9500 . ?
C23 C24 1.384(3) . ?
C24 H24 0.9500 . ?
O2 C35 1.212(3) . ?
N3 C34 1.454(3) . ?
N3 C36 1.280(3) . ?
N4 C27 1.430(3) . ?
N4 C28 1.415(3) . ?
N4 C35 1.382(3) . ?
C25 H25A 0.9900 . ?
C25 H25B 0.9900 . ?
C25 C26 1.502(3) . ?
C25 C27 1.497(3) . ?
C26 H26A 0.9900 . ?
C26 H26B 0.9900 . ?
C26 C27 1.505(3) . ?
C27 H27 1.0000 . ?
C28 C29 1.386(3) . ?
C28 C33 1.395(3) . ?
C29 H29 0.9500 . ?
C29 C30 1.395(3) . ?
C30 H30 0.9500 . ?
C30 C31 1.391(3) . ?
C31 H31 0.9500 . ?
C31 C32 1.398(3) . ?
C32 H32 0.9500 . ?
C32 C33 1.379(3) . ?
C33 C34 1.508(3) . ?
C34 H34 1.0000 . ?
C34 C35 1.534(3) . ?
C36 C37 1.501(3) . ?
C36 C43 1.491(3) . ?
C37 C38 1.382(3) . ?
C37 C42 1.378(3) . ?
C38 H38 0.9500 . ?
C38 C39 1.396(4) . ?
C39 H39 0.9500 . ?
C39 C40 1.361(4) . ?
C40 H40 0.9500 . ?
C40 C41 1.361(4) . ?
C41 H41 0.9500 . ?
C41 C42 1.390(4) . ?
C42 H42 0.9500 . ?
C43 C44 1.395(3) . ?
C43 C48 1.395(3) . ?
C44 H44 0.9500 . ?
C44 C45 1.386(3) . ?
C45 H45 0.9500 . ?
C45 C46 1.387(3) . ?
C46 H46 0.9500 . ?
C46 C47 1.384(3) . ?
C47 H47 0.9500 . ?
C47 C48 1.391(3) . ?
C48 H48 0.9500 . ?

loop_
_geom_torsion_atom_site_label_1
_geom_torsion_atom_site_label_2
_geom_torsion_atom_site_label_3
_geom_torsion_atom_site_label_4
_geom_torsion
_geom_torsion_site_symmetry_1
_geom_torsion_site_symmetry_2
_geom_torsion_site_symmetry_3
_geom_torsion_site_symmetry_4
_geom_torsion_publ_flag
O1 C4 C5 N2 -52.9(3) . . . . ?
O1 C4 C5 C6 -173.0(2) . . . . ?
N1 C4 C5 N2 127.21(19) . . . . ?
N1 C4 C5 C6 7.2(2) . . . . ?
N1 C7 C8 C9 -179.6(2) . . . . ?
N2 C5 C6 C7 -123.3(2) . . . . ?
N2 C5 C6 C11 58.2(3) . . . . ?
N2 C12 C13 C14 -98.6(3) . . . . ?
N2 C12 C13 C18 80.5(3) . . . . ?
N2 C12 C19 C20 177.2(2) . . . . ?
N2 C12 C19 C24 -2.1(3) . . . . ?
C1 C2 C3 N1 -107.9(3) . . . . ?
C2 C1 C3 N1 107.4(2) . . . . ?
C3 N1 C4 O1 -1.6(4) . . . . ?
C3 N1 C4 C5 178.26(19) . . . . ?
C3 N1 C7 C6 178.5(2) . . . . ?
C3 N1 C7 C8 -1.0(4) . . . . ?
C4 N1 C3 C1 -129.4(2) . . . . ?
C4 N1 C3 C2 -60.8(3) . . . . ?
C4 N1 C7 C6 4.0(2) . . . . ?
C4 N1 C7 C8 -175.5(2) . . . . ?
C4 C5 C6 C7 -4.8(2) . . . . ?
C4 C5 C6 C11 176.6(2) . . . . ?
C5 N2 C12 C13 1.5(4) . . . . ?
C5 N2 C12 C19 -177.9(2) . . . . ?
C5 C6 C7 N1 0.9(2) . . . . ?
C5 C6 C7 C8 -179.55(19) . . . . ?
C5 C6 C11 C10 178.5(2) . . . . ?
C6 C7 C8 C9 1.0(3) . . . . ?
C7 N1 C3 C1 56.7(3) . . . . ?
C7 N1 C3 C2 125.4(2) . . . . ?
C7 N1 C4 O1 173.0(2) . . . . ?
C7 N1 C4 C5 -7.1(2) . . . . ?
C7 C6 C11 C10 0.2(3) . . . . ?
C7 C8 C9 C10 -0.5(3) . . . . ?
C8 C9 C10 C11 -0.2(3) . . . . ?
C9 C10 C11 C6 0.3(3) . . . . ?
C11 C6 C7 N1 179.63(19) . . . . ?
C11 C6 C7 C8 -0.8(3) . . . . ?
C12 N2 C5 C4 120.4(2) . . . . ?
C12 N2 C5 C6 -125.8(2) . . . . ?
C12 C13 C14 C15 177.9(2) . . . . ?
C12 C13 C18 C17 -178.0(2) . . . . ?
C12 C19 C20 C21 -179.0(2) . . . . ?
C12 C19 C24 C23 179.4(2) . . . . ?
C13 C12 C19 C20 -2.2(3) . . . . ?
C13 C12 C19 C24 178.5(2) . . . . ?
C13 C14 C15 C16 0.3(4) . . . . ?
C14 C13 C18 C17 1.1(3) . . . . ?
C14 C15 C16 C17 0.7(4) . . . . ?
C15 C16 C17 C18 -0.8(4) . . . . ?
C16 C17 C18 C13 -0.1(4) . . . . ?
C18 C13 C14 C15 -1.2(4) . . . . ?
C19 C12 C13 C14 80.8(3) . . . . ?
C19 C12 C13 C18 -100.1(3) . . . . ?
C19 C20 C21 C22 -0.8(4) . . . . ?
C20 C19 C24 C23 0.1(4) . . . . ?
C20 C21 C22 C23 1.0(4) . . . . ?
C21 C22 C23 C24 -0.7(4) . . . . ?
C22 C23 C24 C19 0.1(4) . . . . ?
C24 C19 C20 C21 0.2(4) . . . . ?
N3 C34 C35 O2 -52.7(3) . . . . ?
N3 C34 C35 N4 126.89(19) . . . . ?
N3 C36 C37 C38 -87.3(3) . . . . ?
N3 C36 C37 C42 89.7(3) . . . . ?
N3 C36 C43 C44 -19.5(3) . . . . ?
N3 C36 C43 C48 160.1(2) . . . . ?
N4 C28 C29 C30 178.9(2) . . . . ?
N4 C28 C33 C32 -178.40(19) . . . . ?
N4 C28 C33 C34 1.2(2) . . . . ?
C25 C26 C27 N4 107.1(2) . . . . ?
C26 C25 C27 N4 -108.4(2) . . . . ?
C27 N4 C28 C29 -4.2(4) . . . . ?
C27 N4 C28 C33 174.5(2) . . . . ?
C27 N4 C35 O2 1.6(4) . . . . ?
C27 N4 C35 C34 -178.03(19) . . . . ?
C28 N4 C27 C25 131.8(2) . . . . ?
C28 N4 C27 C26 62.9(3) . . . . ?
C28 N4 C35 O2 172.6(2) . . . . ?
C28 N4 C35 C34 -7.0(2) . . . . ?
C28 C29 C30 C31 -0.7(3) . . . . ?
C28 C33 C34 N3 -122.1(2) . . . . ?
C28 C33 C34 C35 -5.0(2) . . . . ?
C29 C28 C33 C32 0.5(3) . . . . ?
C29 C28 C33 C34 -180.0(2) . . . . ?
C29 C30 C31 C32 0.6(3) . . . . ?
C30 C31 C32 C33 0.1(3) . . . . ?
C31 C32 C33 C28 -0.7(3) . . . . ?
C31 C32 C33 C34 179.9(2) . . . . ?
C32 C33 C34 N3 57.3(3) . . . . ?
C32 C33 C34 C35 174.4(2) . . . . ?
C33 C28 C29 C30 0.2(3) . . . . ?
C33 C34 C35 O2 -172.3(2) . . . . ?
C33 C34 C35 N4 7.3(2) . . . . ?
C34 N3 C36 C37 1.6(4) . . . . ?
C34 N3 C36 C43 178.6(2) . . . . ?
C35 N4 C27 C25 -58.6(3) . . . . ?
C35 N4 C27 C26 -127.5(2) . . . . ?
C35 N4 C28 C29 -174.9(2) . . . . ?
C35 N4 C28 C33 3.8(2) . . . . ?
C36 N3 C34 C33 -120.0(2) . . . . ?
C36 N3 C34 C35 126.6(2) . . . . ?
C36 C37 C38 C39 176.6(3) . . . . ?
C36 C37 C42 C41 -176.3(2) . . . . ?
C36 C43 C44 C45 179.3(2) . . . . ?
C36 C43 C48 C47 -178.6(2) . . . . ?
C37 C36 C43 C44 157.7(2) . . . . ?
C37 C36 C43 C48 -22.7(3) . . . . ?
C37 C38 C39 C40 -0.3(5) . . . . ?
C38 C37 C42 C41 0.8(4) . . . . ?
C38 C39 C40 C41 0.7(5) . . . . ?
C39 C40 C41 C42 -0.3(4) . . . . ?
C40 C41 C42 C37 -0.5(4) . . . . ?
C42 C37 C38 C39 -0.4(4) . . . . ?
C43 C36 C37 C38 95.7(3) . . . . ?
C43 C36 C37 C42 -87.3(3) . . . . ?
C43 C44 C45 C46 0.1(4) . . . . ?
C44 C43 C48 C47 1.0(4) . . . . ?
C44 C45 C46 C47 -0.6(4) . . . . ?
C45 C46 C47 C48 1.3(4) . . . . ?
C46 C47 C48 C43 -1.5(4) . . . . ?
C48 C43 C44 C45 -0.3(4) . . . . ?
